data_7021241
loop_
_publ_author_name
'Ferrari, Erika'
'Asti, Mattia'
'Benassi, Rois'
'Pignedoli, Francesca'
'Saladini, Monica'

_publ_section_title
;
 Metal binding ability of curcumin derivatives: a theoretical vs.
 experimental approach.
;
_journal_issue 15
_journal_name_full 'Dalton transactions (Cambridge, England : 2003)'
_journal_page_first 5304
_journal_page_last 5313
_journal_paper_doi 10.1039/c3dt33072a
_journal_volume 42
_journal_year 2013
_chemical_formula_sum 'C23 H22 O6'
_chemical_formula_weight 394.41
_chemical_name_systematic
;
(3Z-5E)-4-hydroxy-6-(3-methoxyphenyl)acrolyl)hexa3,5-dienoic acid
;
_space_group_IT_number 14
_symmetry_space_group_name_Hall '-P 2ybc'
_symmetry_space_group_name_H-M 'P 1 21/c 1'
_atom_sites_solution_hydrogens geom
_atom_sites_solution_primary direct
_atom_sites_solution_secondary difmap
_audit_conform_dict_location ftp://ftp.iucr.org/pub/cif_core.dic
_audit_conform_dict_name cif_core.dic
_audit_conform_dict_version 2.3
_audit_creation_date 2010-11-26T17:19:10-00:00
_audit_creation_method 'WinGX routine CIF_UPDATE'
_cell_angle_alpha 90
_cell_angle_beta 100.997(5)
_cell_angle_gamma 90
_cell_formula_units_Z 4
_cell_length_a 15.343(2)
_cell_length_b 5.3773(6)
_cell_length_c 24.357(3)
_cell_measurement_temperature 293(2)
_cell_volume 1972.6(4)
_computing_structure_refinement 'SHELXL-97 (Sheldrick, 1997)'
_diffrn_ambient_temperature 293(2)
_diffrn_measured_fraction_theta_full 0.994
_diffrn_measured_fraction_theta_max 0.994
_diffrn_radiation_monochromator graphite
_diffrn_radiation_type MoK\a
_diffrn_radiation_wavelength 0.71073
_diffrn_reflns_av_R_equivalents 0.2895
_diffrn_reflns_av_unetI/netI 0.4148
_diffrn_reflns_limit_h_max 19
_diffrn_reflns_limit_h_min -19
_diffrn_reflns_limit_k_max 6
_diffrn_reflns_limit_k_min -6
_diffrn_reflns_limit_l_max 31
_diffrn_reflns_limit_l_min -31
_diffrn_reflns_number 26101
_diffrn_reflns_theta_full 27.53
_diffrn_reflns_theta_max 27.53
_diffrn_reflns_theta_min 3.42
_exptl_absorpt_coefficient_mu 0.096
_exptl_absorpt_correction_type none
_exptl_crystal_density_diffrn 1.328
_exptl_crystal_density_method 'not measured'
_exptl_crystal_F_000 832
_exptl_crystal_size_max 0.8
_exptl_crystal_size_mid 0.5
_exptl_crystal_size_min 0.2
_refine_diff_density_max 0.236
_refine_diff_density_min -0.176
_refine_diff_density_rms 0.042
_refine_ls_extinction_method none
_refine_ls_goodness_of_fit_ref 0.804
_refine_ls_hydrogen_treatment mixed
_refine_ls_matrix_type full
_refine_ls_number_parameters 262
_refine_ls_number_reflns 4486
_refine_ls_number_restraints 0
_refine_ls_restrained_S_all 0.804
_refine_ls_R_factor_all 0.3456
_refine_ls_R_factor_gt 0.0646
_refine_ls_shift/su_max 0
_refine_ls_shift/su_mean 0
_refine_ls_structure_factor_coef Fsqd
_refine_ls_weighting_details 'calc w=1/[\s^2^(Fo^2^)+(0.0611P)^2^+0.0000P] where P=(Fo^2^+2Fc^2^)/3'
_refine_ls_weighting_scheme calc
_refine_ls_wR_factor_gt 0.1138
_refine_ls_wR_factor_ref 0.1814
_reflns_number_gt 1026
_reflns_number_total 4486
_reflns_threshold_expression >2sigma(I)
_cod_data_source_file c3dt33072a.txt
_cod_data_source_block a23_2_0m
_cod_depositor_comments 'Adding full bibliography for 7021241.cif.'
_cod_database_code 7021241

loop_
_space_group_symop_operation_xyz
'x, y, z'
'-x, y+1/2, -z+1/2'
'-x, -y, -z'
'x, -y-1/2, z-1/2'

loop_
_atom_site_label
_atom_site_type_symbol
_atom_site_fract_x
_atom_site_fract_y
_atom_site_fract_z
_atom_site_U_iso_or_equiv
_atom_site_adp_type
_atom_site_occupancy
_atom_site_symmetry_multiplicity
_atom_site_calc_flag
_atom_site_refinement_flags
H1 H 0.1219 0.3909 0.0586 0.2 Uiso 1 1 d .
H2 H 0.4324 0.7258 -0.0081 0.2 Uiso 1 1 d .
H3 H 0.351 -0.0194 0.0583 0.2 Uiso 1 1 d .
H4 H 0.2381 -0.1514 0.1356 0.2 Uiso 1 1 d .
H5 H 0.4527 -0.2483 0.1033 0.2 Uiso 1 1 d .
H6 H 0.5076 -0.8479 0.2147 0.2 Uiso 1 1 d .
H7 H 0.377 -0.7768 0.2405 0.2 Uiso 1 1 d .
H12 H 0.2694 0.3181 -0.0679 0.2 Uiso 1 1 d .
H13 H 0.2994 0.0771 -0.0278 0.2 Uiso 1 1 d .
H14 H 0.1999 0.6595 -0.0761 0.2 Uiso 1 1 d .
H15 H 0.0496 0.8514 -0.0399 0.2 Uiso 1 1 d .
H16 H -0.0249 1.1769 -0.0765 0.2 Uiso 1 1 d .
H17 H -0.0599 1.4801 -0.1564 0.202 Uiso 1 1 d .
H18 H 0.0301 1.5294 -0.219 0.2 Uiso 1 1 d .
H19 H 0.1775 0.9378 -0.151 0.2 Uiso 1 1 d .
O1 O 0.1057(2) 0.5468(5) 0.02637(13) 0.0605(10) Uani 1 1 d .
O2 O 0.1677(2) 0.2098(5) 0.08680(13) 0.0656(10) Uani 1 1 d .
O3 O 0.3871(2) 0.6016(6) -0.01545(13) 0.0620(10) Uani 1 1 d .
O4 O 0.4472(2) 0.2236(6) -0.00533(16) 0.0796(12) Uani 1 1 d .
O5 O 0.1688(2) 1.2331(6) -0.22796(15) 0.0871(12) Uani 1 1 d .
O6 O 0.5746(3) -0.5572(9) 0.13810(19) 0.1348(18) Uani 1 1 d .
C1 C 0.2271(3) 0.3190(8) 0.00752(19) 0.0425(12) Uani 1 1 d .
C2 C 0.2269(3) 0.1772(8) 0.0565(2) 0.0491(13) Uani 1 1 d .
C3 C 0.2961(3) -0.0141(8) 0.0758(2) 0.0519(13) Uani 1 1 d .
C4 C 0.2890(3) -0.1642(8) 0.1187(2) 0.0555(14) Uani 1 1 d .
C5 C 0.3542(4) -0.3497(8) 0.1445(2) 0.0522(13) Uani 1 1 d .
C6 C 0.4357(4) -0.3730(9) 0.1294(2) 0.0658(15) Uani 1 1 d .
C7 C 0.4952(4) -0.5518(11) 0.1556(2) 0.0750(17) Uani 1 1 d .
C8 C 0.4745(4) -0.7079(9) 0.1963(2) 0.0752(17) Uani 1 1 d .
C9 C 0.3922(4) -0.6803(10) 0.2109(2) 0.0813(18) Uani 1 1 d .
C10 C 0.3328(4) -0.5040(9) 0.1854(2) 0.0665(15) Uani 1 1 d .
H8 H 0.2778 -0.4884 0.1959 0.08 Uiso 1 1 calc R
C11 C 0.6351(4) -0.7556(14) 0.1574(3) 0.170(3) Uani 1 1 d .
H9 H 0.6877 -0.7366 0.1419 0.255 Uiso 1 1 calc R
H10 H 0.6074 -0.9119 0.1457 0.255 Uiso 1 1 calc R
H11 H 0.6505 -0.751 0.1975 0.255 Uiso 1 1 calc R
C12 C 0.1642(3) 0.5101(8) -0.0058(2) 0.0463(13) Uani 1 1 d .
C13 C 0.1577(3) 0.6774(8) -0.0535(2) 0.0474(13) Uani 1 1 d .
C14 C 0.0913(3) 0.8438(8) -0.0637(2) 0.0533(14) Uani 1 1 d .
C15 C 0.0757(3) 1.0279(8) -0.1097(2) 0.0488(13) Uani 1 1 d .
C16 C 0.1293(3) 1.0486(9) -0.1496(2) 0.0601(14) Uani 1 1 d .
C17 C 0.1119(3) 1.2327(9) -0.1907(2) 0.0568(14) Uani 1 1 d .
C18 C 0.0415(4) 1.3966(8) -0.1923(2) 0.0618(15) Uani 1 1 d .
C19 C -0.0113(3) 1.3740(9) -0.1523(2) 0.0636(15) Uani 1 1 d .
C20 C 0.0039(3) 1.1894(9) -0.1115(2) 0.0571(14) Uani 1 1 d .
C21 C 0.1552(4) 1.4222(9) -0.2702(2) 0.098(2) Uani 1 1 d .
H20 H 0.1986 1.4042 -0.2937 0.147 Uiso 1 1 calc R
H21 H 0.1613 1.5831 -0.2528 0.147 Uiso 1 1 calc R
H22 H 0.0967 1.406 -0.2925 0.147 Uiso 1 1 calc R
C22 C 0.2890(3) 0.2535(7) -0.03154(18) 0.0463(13) Uani 1 1 d .
C23 C 0.3818(3) 0.3675(10) -0.01548(19) 0.0483(13) Uani 1 1 d .

loop_
_atom_site_aniso_label
_atom_site_aniso_U_11
_atom_site_aniso_U_22
_atom_site_aniso_U_33
_atom_site_aniso_U_23
_atom_site_aniso_U_13
_atom_site_aniso_U_12
O1 0.048(2) 0.069(2) 0.068(2) 0.0042(17) 0.022(2) 0.0148(17)
O2 0.062(2) 0.073(2) 0.070(3) 0.0142(18) 0.036(2) 0.0126(18)
O3 0.062(2) 0.0418(19) 0.086(3) -0.0015(17) 0.023(2) -0.0009(18)
O4 0.048(2) 0.060(2) 0.131(3) 0.008(2) 0.018(2) 0.0158(19)
O5 0.094(3) 0.094(3) 0.082(3) 0.031(2) 0.041(3) 0.028(2)
O6 0.107(4) 0.192(4) 0.118(4) 0.066(3) 0.053(3) 0.091(3)
C1 0.039(3) 0.044(3) 0.048(3) 0.003(3) 0.015(3) 0.006(2)
C2 0.046(3) 0.043(3) 0.060(4) -0.004(3) 0.014(3) -0.006(3)
C3 0.050(3) 0.053(3) 0.049(3) 0.002(3) 0.001(3) 0.009(3)
C4 0.061(4) 0.050(3) 0.051(4) -0.003(3) -0.001(3) 0.000(3)
C5 0.063(4) 0.044(3) 0.049(4) 0.000(3) 0.007(3) 0.008(3)
C6 0.072(4) 0.075(4) 0.050(4) 0.004(3) 0.009(3) 0.020(3)
C7 0.079(5) 0.092(5) 0.055(4) 0.008(3) 0.016(4) 0.030(4)
C8 0.091(5) 0.054(4) 0.074(5) 0.000(3) 0.000(4) 0.015(3)
C9 0.080(5) 0.058(4) 0.099(5) 0.016(3) 0.000(4) -0.003(4)
C10 0.069(4) 0.057(3) 0.072(4) 0.005(3) 0.009(3) -0.005(3)
C11 0.136(7) 0.240(8) 0.145(7) 0.067(6) 0.055(6) 0.134(6)
C12 0.038(3) 0.048(3) 0.055(4) -0.006(3) 0.014(3) -0.007(3)
C13 0.044(3) 0.045(3) 0.051(3) -0.002(3) 0.004(3) -0.003(3)
C14 0.050(3) 0.045(3) 0.059(4) 0.004(3) -0.004(3) 0.004(3)
C15 0.035(3) 0.053(3) 0.056(4) -0.005(3) 0.004(3) 0.009(3)
C16 0.058(4) 0.066(4) 0.056(4) 0.000(3) 0.009(3) -0.002(3)
C17 0.055(4) 0.066(4) 0.051(4) -0.001(3) 0.012(3) -0.001(3)
C18 0.063(4) 0.049(3) 0.070(4) -0.004(3) 0.003(3) 0.010(3)
C19 0.056(4) 0.064(4) 0.071(4) -0.003(3) 0.011(3) 0.005(3)
C20 0.054(4) 0.051(3) 0.065(4) 0.004(3) 0.007(3) 0.003(3)
C21 0.128(6) 0.087(4) 0.088(5) 0.040(4) 0.043(4) 0.020(4)
C22 0.035(3) 0.051(3) 0.056(3) -0.007(2) 0.017(3) -0.001(2)
C23 0.049(4) 0.046(3) 0.056(4) -0.001(3) 0.024(3) -0.001(3)

loop_
_atom_type_symbol
_atom_type_description
_atom_type_scat_dispersion_real
_atom_type_scat_dispersion_imag
_atom_type_scat_source
C C 0.0033 0.0016 'International Tables Vol C Tables 4.2.6.8 and 6.1.1.4'
H H 0 0 'International Tables Vol C Tables 4.2.6.8 and 6.1.1.4'
O O 0.0106 0.006 'International Tables Vol C Tables 4.2.6.8 and 6.1.1.4'

loop_
_geom_angle_atom_site_label_1
_geom_angle_atom_site_label_2
_geom_angle_atom_site_label_3
_geom_angle
C17 O5 C21 116.9(4)
C7 O6 C11 118.3(5)
C12 C1 C2 118.4(4)
C12 C1 C22 120.8(4)
C2 C1 C22 120.6(4)
O2 C2 C1 121.7(4)
O2 C2 C3 116.8(4)
C1 C2 C3 121.5(4)
C4 C3 C2 120.2(4)
C3 C4 C5 126.3(5)
C6 C5 C10 119.4(5)
C6 C5 C4 121.9(5)
C10 C5 C4 118.6(5)
C5 C6 C7 119.3(5)
O6 C7 C8 123.5(6)
O6 C7 C6 114.6(6)
C8 C7 C6 121.9(5)
C7 C8 C9 117.7(5)
C10 C9 C8 121.1(5)
C9 C10 C5 120.6(5)
O1 C12 C1 119.3(4)
O1 C12 C13 115.6(4)
C1 C12 C13 125.1(4)
C14 C13 C12 119.5(4)
C13 C14 C15 126.4(4)
C16 C15 C20 119.7(4)
C16 C15 C14 123.3(4)
C20 C15 C14 116.9(4)
C15 C16 C17 119.9(5)
O5 C17 C18 124.7(5)
O5 C17 C16 114.6(5)
C18 C17 C16 120.7(5)
C19 C18 C17 118.7(5)
C18 C19 C20 121.5(4)
C19 C20 C15 119.3(4)
C1 C22 C23 114.3(4)
O4 C23 O3 124.5(5)
O4 C23 C22 118.2(4)
O3 C23 C22 117.2(4)

loop_
_geom_bond_atom_site_label_1
_geom_bond_atom_site_label_2
_geom_bond_distance
O1 C12 1.315(4)
O2 C2 1.286(4)
O3 C23 1.261(4)
O4 C23 1.254(5)
O5 C17 1.374(5)
O5 C21 1.434(5)
O6 C7 1.366(6)
O6 C11 1.433(6)
C1 C12 1.405(5)
C1 C2 1.416(5)
C1 C22 1.509(5)
C2 C3 1.489(6)
C3 C4 1.342(6)
C4 C5 1.466(6)
C5 C6 1.375(6)
C5 C10 1.384(6)
C6 C7 1.394(6)
C7 C8 1.381(7)
C8 C9 1.385(7)
C9 C10 1.378(6)
C12 C13 1.458(6)
C13 C14 1.344(5)
C14 C15 1.479(6)
C15 C16 1.392(6)
C15 C20 1.397(6)
C16 C17 1.397(6)
C17 C18 1.389(6)
C18 C19 1.386(6)
C19 C20 1.392(6)
C22 C23 1.530(6)
